data_4327485
loop_
_publ_author_name
'Dmitrii Roitershtein'
'\^Angela Domingos'
'Laura C. J. Pereira'
'Jos\'e R. Ascenso'
'No\'emia Marques'

_publ_section_title
;
 Coordination of 2,2'-Bipyridyl and 1,10-Phenanthroline to Yttrium and
 Lanthanum Complexes Based on a Scorpionate Ligand
;
_journal_name_full 'Inorganic Chemistry'
_journal_page_first 7666
_journal_page_last 7673
_journal_paper_doi 10.1021/ic034838+
_journal_volume 42
_journal_year 2003
_chemical_formula_sum 'C36.5 H50 B N8 O2 Y'
_chemical_formula_weight 732.57
_chemical_name_systematic
;
 ?
;
_space_group_IT_number 2
_symmetry_cell_setting triclinic
_symmetry_space_group_name_Hall '-P 1'
_symmetry_space_group_name_H-M 'P -1'
_atom_sites_solution_hydrogens geom
_atom_sites_solution_primary direct
_atom_sites_solution_secondary difmap
_audit_creation_method SHELXL-97
_cell_angle_alpha 69.366(15)
_cell_angle_beta 80.171(15)
_cell_angle_gamma 75.027(16)
_cell_formula_units_Z 2
_cell_length_a 10.8213(16)
_cell_length_b 12.422(3)
_cell_length_c 15.495(2)
_cell_measurement_reflns_used 25
_cell_measurement_temperature 293(2)
_cell_measurement_theta_max 10.0
_cell_measurement_theta_min 7.4
_cell_volume 1875.8(6)
_computing_cell_refinement 'CAD4 software(Enraf-Nonius,1989)'
_computing_data_collection 'CAD4 software(Enraf-Nonius,1989)'
_computing_data_reduction process-MOLEN(Fair,1990)
_computing_molecular_graphics 'ORTEP-3 (Farrugia, 1997)'
_computing_structure_refinement 'SHELXL-97 (Sheldrick, 1997)'
_computing_structure_solution 'SHELXS-97 (Sheldrick, 1997)'
_diffrn_ambient_temperature 293(2)
_diffrn_measured_fraction_theta_full 0.991
_diffrn_measured_fraction_theta_max 0.991
_diffrn_measurement_device_type CAD4-Enraf-Nonius
_diffrn_measurement_method \w/2\qscans
_diffrn_radiation_monochromator graphite
_diffrn_radiation_source 'fine-focus sealed tube'
_diffrn_radiation_type MoK\a
_diffrn_radiation_wavelength 0.71073
_diffrn_reflns_av_R_equivalents 0.0970
_diffrn_reflns_av_sigmaI/netI 0.2361
_diffrn_reflns_limit_h_max 12
_diffrn_reflns_limit_h_min 0
_diffrn_reflns_limit_k_max 14
_diffrn_reflns_limit_k_min -14
_diffrn_reflns_limit_l_max 18
_diffrn_reflns_limit_l_min -18
_diffrn_reflns_number 6929
_diffrn_reflns_theta_full 24.99
_diffrn_reflns_theta_max 24.99
_diffrn_reflns_theta_min 1.89
_diffrn_standards_decay_% 12.6
_diffrn_standards_interval_time 60
_diffrn_standards_number 3
_exptl_absorpt_coefficient_mu 1.597
_exptl_absorpt_correction_T_max 0.9993
_exptl_absorpt_correction_T_min 0.7159
_exptl_absorpt_correction_type 'empirical via \y-scan North et al(1968)'
_exptl_crystal_colour dark-green
_exptl_crystal_density_diffrn 1.297
_exptl_crystal_description prism
_exptl_crystal_F_000 770
_exptl_crystal_size_max 0.46
_exptl_crystal_size_mid 0.40
_exptl_crystal_size_min 0.34
_refine_diff_density_max 0.429
_refine_diff_density_min -0.487
_refine_diff_density_rms 0.096
_refine_ls_extinction_coef 0.0005(6)
_refine_ls_extinction_expression Fc^*^=kFc[1+0.001xFc^2^\l^3^/sin(2\q)]^-1/4^
_refine_ls_extinction_method SHELXL
_refine_ls_goodness_of_fit_ref 1.013
_refine_ls_hydrogen_treatment constr
_refine_ls_matrix_type full
_refine_ls_number_parameters 443
_refine_ls_number_reflns 6542
_refine_ls_number_restraints 0
_refine_ls_restrained_S_all 1.013
_refine_ls_R_factor_all 0.2655
_refine_ls_R_factor_gt 0.1086
_refine_ls_shift/su_max 0.002
_refine_ls_shift/su_mean 0.000
_refine_ls_structure_factor_coef Fsqd
_refine_ls_weighting_details 'calc w=1/[\s^2^(Fo^2^)+(0.0585P)^2^+0.0000P] where P=(Fo^2^+2Fc^2^)/3'
_refine_ls_weighting_scheme calc
_refine_ls_wR_factor_gt 0.1519
_refine_ls_wR_factor_ref 0.1984
_reflns_number_gt 2638
_reflns_number_total 6542
_reflns_threshold_expression >2sigma(I)
_cod_data_source_file ic0348382Bsi20030717_055026_5.cif
_cod_data_source_block ytpbipy
_cod_original_cell_volume 1875.7(6)
_cod_original_formula_sum 'C36.50 H50 B N8 O2 Y'
_cod_database_code 4327485

loop_
_symmetry_equiv_pos_as_xyz
'x, y, z'
'-x, -y, -z'

loop_
_atom_site_label
_atom_site_type_symbol
_atom_site_fract_x
_atom_site_fract_y
_atom_site_fract_z
_atom_site_U_iso_or_equiv
_atom_site_adp_type
_atom_site_occupancy
_atom_site_symmetry_multiplicity
_atom_site_calc_flag
_atom_site_refinement_flags
Y1 Y 0.19087(10) 0.35074(8) 0.24648(7) 0.0433(4) Uani 1 1 d .
O1 O 0.3155(6) 0.4172(5) 0.3272(4) 0.0579(19) Uani 1 1 d .
O2 O 0.2458(6) 0.3572(5) 0.0863(4) 0.058(2) Uani 1 1 d .
N1 N 0.1535(8) 0.5485(6) 0.1707(5) 0.047(2) Uani 1 1 d .
N2 N -0.0194(7) 0.4359(7) 0.2737(5) 0.050(2) Uani 1 1 d .
N11 N 0.1845(7) 0.0674(6) 0.2845(5) 0.041(2) Uani 1 1 d .
N12 N 0.1196(7) 0.1797(6) 0.2410(5) 0.046(2) Uani 1 1 d .
N21 N 0.2007(7) 0.1014(7) 0.4319(5) 0.047(2) Uani 1 1 d .
N22 N 0.1698(7) 0.2213(6) 0.4102(5) 0.049(2) Uani 1 1 d .
N31 N 0.3976(8) 0.0872(7) 0.3181(5) 0.051(2) Uani 1 1 d .
N32 N 0.3928(8) 0.2014(7) 0.2596(5) 0.047(2) Uani 1 1 d .
C1 C 0.2445(10) 0.6075(8) 0.1167(7) 0.059(3) Uani 1 1 d .
H1 H 0.3256 0.5616 0.1085 0.071 Uiso 1 1 calc R
C2 C 0.2301(11) 0.7251(9) 0.0737(7) 0.063(3) Uani 1 1 d .
H2 H 0.2968 0.7587 0.0371 0.076 Uiso 1 1 calc R
C3 C 0.1063(13) 0.7935(9) 0.0885(7) 0.068(3) Uani 1 1 d .
H3 H 0.0916 0.8749 0.0606 0.081 Uiso 1 1 calc R
C4 C 0.0100(11) 0.7459(10) 0.1409(8) 0.073(4) Uani 1 1 d .
H4 H -0.0704 0.7934 0.1481 0.087 Uiso 1 1 calc R
C5 C 0.0320(12) 0.6210(9) 0.1858(7) 0.054(3) Uani 1 1 d .
C6 C -0.0567(10) 0.5620(9) 0.2404(7) 0.053(3) Uani 1 1 d .
C7 C -0.1845(12) 0.6138(10) 0.2694(8) 0.074(4) Uani 1 1 d .
H7 H -0.2087 0.6954 0.2539 0.088 Uiso 1 1 calc R
C8 C -0.2697(11) 0.5497(13) 0.3174(9) 0.081(4) Uani 1 1 d .
H8 H -0.3525 0.5869 0.3328 0.098 Uiso 1 1 calc R
C9 C -0.2351(12) 0.4240(12) 0.3457(8) 0.080(4) Uani 1 1 d .
H9 H -0.2942 0.3778 0.3776 0.096 Uiso 1 1 calc R
C10 C -0.1137(11) 0.3765(9) 0.3242(7) 0.059(3) Uani 1 1 d .
H10 H -0.0899 0.2947 0.3453 0.071 Uiso 1 1 calc R
C13 C 0.0394(10) 0.1683(9) 0.1893(6) 0.050(3) Uani 1 1 d .
C14 C 0.0553(9) 0.0505(9) 0.1967(6) 0.052(3) Uani 1 1 d .
H14 H 0.0131 0.0194 0.1667 0.063 Uiso 1 1 calc R
C15 C 0.1472(10) -0.0096(8) 0.2581(6) 0.049(3) Uani 1 1 d .
C16 C 0.2017(10) -0.1417(8) 0.2912(7) 0.072(3) Uani 1 1 d .
H16A H 0.2649 -0.1595 0.3336 0.107 Uiso 1 1 calc R
H16B H 0.2408 -0.1669 0.2391 0.107 Uiso 1 1 calc R
H16C H 0.1337 -0.1820 0.3219 0.107 Uiso 1 1 calc R
C17 C -0.0513(9) 0.2730(8) 0.1324(7) 0.072(3) Uani 1 1 d .
H17A H -0.0421 0.3431 0.1413 0.108 Uiso 1 1 calc R
H17B H -0.1380 0.2630 0.1515 0.108 Uiso 1 1 calc R
H17C H -0.0318 0.2797 0.0682 0.108 Uiso 1 1 calc R
C23 C 0.1064(10) 0.2404(10) 0.4895(7) 0.053(3) Uani 1 1 d .
C24 C 0.1019(10) 0.1351(10) 0.5580(7) 0.066(3) Uani 1 1 d .
H24 H 0.0657 0.1248 0.6185 0.079 Uiso 1 1 calc R
C25 C 0.1598(11) 0.0492(10) 0.5214(7) 0.055(3) Uani 1 1 d .
C26 C 0.1790(12) -0.0830(9) 0.5615(7) 0.091(4) Uani 1 1 d .
H26A H 0.2265 -0.1179 0.5162 0.137 Uiso 1 1 calc R
H26B H 0.0969 -0.1044 0.5785 0.137 Uiso 1 1 calc R
H26C H 0.2258 -0.1108 0.6153 0.137 Uiso 1 1 calc R
C27 C 0.0571(10) 0.3602(9) 0.4947(7) 0.075(3) Uani 1 1 d .
H27A H 0.0740 0.4166 0.4355 0.113 Uiso 1 1 calc R
H27B H 0.0989 0.3700 0.5405 0.113 Uiso 1 1 calc R
H27C H -0.0338 0.3721 0.5114 0.113 Uiso 1 1 calc R
C33 C 0.5177(10) 0.2090(9) 0.2325(7) 0.049(3) Uani 1 1 d .
C34 C 0.5988(10) 0.1026(10) 0.2758(8) 0.067(3) Uani 1 1 d .
H34 H 0.6881 0.0852 0.2703 0.080 Uiso 1 1 calc R
C35 C 0.5199(12) 0.0293(9) 0.3280(8) 0.067(3) Uani 1 1 d .
C36 C 0.5564(11) -0.0951(9) 0.3866(9) 0.121(6) Uani 1 1 d .
H36A H 0.4802 -0.1246 0.4144 0.181 Uiso 1 1 calc R
H36B H 0.6061 -0.1005 0.4343 0.181 Uiso 1 1 calc R
H36C H 0.6064 -0.1411 0.3492 0.181 Uiso 1 1 calc R
C37 C 0.5503(10) 0.3241(9) 0.1685(7) 0.084(4) Uani 1 1 d .
H37A H 0.4725 0.3810 0.1500 0.126 Uiso 1 1 calc R
H37B H 0.6021 0.3115 0.1147 0.126 Uiso 1 1 calc R
H37C H 0.5968 0.3527 0.2002 0.126 Uiso 1 1 calc R
C111 C 0.2942(12) 0.5369(9) 0.3289(8) 0.084(4) Uani 1 1 d .
H11A H 0.2031 0.5724 0.3300 0.101 Uiso 1 1 calc R
H11B H 0.3376 0.5843 0.2742 0.101 Uiso 1 1 calc R
C112 C 0.3462(13) 0.5302(11) 0.4136(8) 0.094(4) Uani 1 1 d .
H11C H 0.2783 0.5593 0.4547 0.113 Uiso 1 1 calc R
H11D H 0.4113 0.5767 0.3978 0.113 Uiso 1 1 calc R
C113 C 0.4033(11) 0.4024(12) 0.4586(8) 0.091(4) Uani 1 1 d .
H11E H 0.4879 0.3930 0.4768 0.109 Uiso 1 1 calc R
H11F H 0.3493 0.3690 0.5134 0.109 Uiso 1 1 calc R
C114 C 0.4117(11) 0.3444(10) 0.3914(8) 0.080(4) Uani 1 1 d .
H11G H 0.3946 0.2662 0.4215 0.096 Uiso 1 1 calc R
H11H H 0.4968 0.3375 0.3588 0.096 Uiso 1 1 calc R
C211 C 0.3133(11) 0.2599(9) 0.0537(7) 0.077(4) Uani 1 1 d .
H21A H 0.3930 0.2218 0.0826 0.093 Uiso 1 1 calc R
H21B H 0.2609 0.2021 0.0682 0.093 Uiso 1 1 calc R
C212 C 0.3385(15) 0.3094(12) -0.0446(8) 0.127(6) Uani 1 1 d .
H21C H 0.3130 0.2644 -0.0759 0.152 Uiso 1 1 calc R
H21D H 0.4294 0.3079 -0.0607 0.152 Uiso 1 1 calc R
C213 C 0.2657(19) 0.4287(11) -0.0720(9) 0.170(9) Uani 1 1 d .
H21E H 0.3230 0.4826 -0.1010 0.204 Uiso 1 1 calc R
H21F H 0.2068 0.4391 -0.1164 0.204 Uiso 1 1 calc R
C214 C 0.1991(12) 0.4516(9) 0.0049(7) 0.088(4) Uani 1 1 d .
H21G H 0.1082 0.4576 0.0035 0.105 Uiso 1 1 calc R
H21H H 0.2105 0.5258 0.0064 0.105 Uiso 1 1 calc R
B1 B 0.2738(12) 0.0418(10) 0.3596(8) 0.051(3) Uani 1 1 d .
H1A H 0.2967 -0.0435 0.3904 0.061 Uiso 1 1 calc R
C1S C 0.396(3) 0.9743(15) 0.048(2) 0.141(9) Uani 1 1 d .
C2S C 0.394(3) 1.0038(17) -0.048(3) 0.171(12) Uani 1 1 d .
C3S C 0.488(3) 0.9630(18) 0.109(2) 0.187(12) Uani 1 1 d .
C4S C 0.317(5) 1.025(4) -0.090(4) 0.17(3) Uani 0.50 1 d P

loop_
_atom_site_aniso_label
_atom_site_aniso_U_11
_atom_site_aniso_U_22
_atom_site_aniso_U_33
_atom_site_aniso_U_23
_atom_site_aniso_U_13
_atom_site_aniso_U_12
Y1 0.0463(7) 0.0338(6) 0.0445(6) -0.0074(4) -0.0053(5) -0.0063(4)
O1 0.071(5) 0.039(4) 0.070(5) -0.019(4) -0.028(4) -0.008(4)
O2 0.075(5) 0.033(4) 0.049(4) -0.012(3) -0.004(4) 0.013(4)
N1 0.048(6) 0.045(5) 0.048(5) -0.011(4) -0.010(4) -0.011(5)
N2 0.043(6) 0.050(5) 0.058(6) -0.019(4) -0.004(4) -0.007(4)
N11 0.046(5) 0.022(4) 0.056(5) -0.011(4) -0.011(4) -0.009(4)
N12 0.053(6) 0.041(5) 0.044(5) -0.008(4) -0.015(4) -0.011(4)
N21 0.059(6) 0.043(5) 0.050(6) -0.017(4) -0.022(5) -0.017(5)
N22 0.053(6) 0.033(5) 0.060(6) -0.016(4) 0.000(5) -0.009(4)
N31 0.048(6) 0.032(5) 0.066(6) -0.011(4) -0.014(5) 0.003(5)
N32 0.041(6) 0.051(6) 0.049(5) -0.017(4) -0.004(4) -0.008(5)
C1 0.069(8) 0.027(6) 0.076(8) -0.013(5) -0.006(7) -0.008(6)
C2 0.069(9) 0.040(7) 0.070(8) -0.015(6) 0.013(6) -0.009(6)
C3 0.108(11) 0.031(6) 0.068(8) -0.020(6) -0.025(8) -0.007(7)
C4 0.064(9) 0.060(8) 0.081(9) -0.012(7) -0.010(7) -0.005(7)
C5 0.076(9) 0.036(6) 0.045(7) -0.004(5) -0.017(6) -0.011(6)
C6 0.052(8) 0.053(7) 0.049(7) -0.019(6) -0.002(6) 0.000(6)
C7 0.062(9) 0.077(9) 0.084(9) -0.044(8) 0.004(7) 0.000(8)
C8 0.035(8) 0.110(12) 0.105(11) -0.056(9) 0.006(7) -0.002(8)
C9 0.059(9) 0.099(11) 0.089(10) -0.035(8) 0.002(8) -0.028(8)
C10 0.062(8) 0.058(7) 0.063(8) -0.013(6) -0.003(6) -0.033(7)
C13 0.057(8) 0.051(7) 0.044(6) -0.024(5) -0.002(6) -0.001(6)
C14 0.055(7) 0.058(7) 0.051(7) -0.023(6) -0.014(6) -0.010(6)
C15 0.053(7) 0.046(6) 0.049(7) -0.018(5) -0.006(6) -0.008(6)
C16 0.075(9) 0.050(7) 0.087(9) -0.015(6) -0.026(7) -0.008(6)
C17 0.070(8) 0.064(8) 0.078(8) -0.018(6) -0.043(7) 0.009(6)
C23 0.047(7) 0.067(8) 0.046(7) -0.021(6) -0.011(6) -0.008(6)
C24 0.068(9) 0.084(9) 0.037(7) -0.006(7) 0.009(6) -0.031(7)
C25 0.070(9) 0.065(8) 0.040(7) -0.012(6) -0.011(6) -0.032(7)
C26 0.163(13) 0.069(8) 0.052(7) -0.003(6) -0.032(8) -0.052(9)
C27 0.081(9) 0.081(9) 0.074(9) -0.039(7) 0.001(7) -0.022(7)
C33 0.035(7) 0.064(7) 0.050(7) -0.022(6) -0.010(5) -0.006(6)
C34 0.036(7) 0.069(8) 0.092(9) -0.025(7) -0.019(7) 0.003(6)
C35 0.059(9) 0.042(7) 0.090(9) -0.006(6) -0.023(7) -0.005(7)
C36 0.070(9) 0.066(9) 0.178(14) 0.027(9) -0.060(9) 0.005(7)
C37 0.069(9) 0.062(8) 0.089(9) -0.003(7) 0.021(7) -0.007(7)
C111 0.119(11) 0.066(9) 0.072(9) -0.009(7) -0.042(8) -0.024(8)
C112 0.117(12) 0.090(10) 0.091(10) -0.028(8) -0.035(9) -0.034(9)
C113 0.082(10) 0.139(13) 0.073(9) -0.065(9) -0.032(8) -0.003(9)
C114 0.083(9) 0.082(9) 0.072(8) -0.020(7) -0.052(7) 0.009(7)
C211 0.115(11) 0.059(8) 0.043(7) -0.023(6) -0.005(7) 0.015(7)
C212 0.183(16) 0.117(12) 0.057(9) -0.040(9) -0.008(10) 0.024(12)
C213 0.32(3) 0.077(11) 0.060(10) -0.024(8) 0.001(13) 0.042(13)
C214 0.113(11) 0.067(8) 0.038(7) 0.003(6) -0.009(7) 0.030(7)
B1 0.058(9) 0.034(7) 0.053(8) -0.003(6) -0.018(7) -0.004(6)
C1S 0.20(3) 0.043(9) 0.17(3) -0.051(13) 0.05(2) -0.038(13)
C2S 0.22(4) 0.050(12) 0.20(3) -0.048(19) 0.08(3) -0.011(17)
C3S 0.21(3) 0.102(15) 0.25(3) -0.116(18) 0.12(3) -0.054(18)
C4S 0.19(5) 0.09(3) 0.20(5) -0.01(3) -0.12(4) 0.02(3)

loop_
_atom_type_symbol
_atom_type_description
_atom_type_scat_dispersion_real
_atom_type_scat_dispersion_imag
_atom_type_scat_source
C C 0.0033 0.0016 'International Tables Vol C Tables 4.2.6.8 and 6.1.1.4'
H H 0.0000 0.0000 'International Tables Vol C Tables 4.2.6.8 and 6.1.1.4'
B B 0.0013 0.0007 'International Tables Vol C Tables 4.2.6.8 and 6.1.1.4'
N N 0.0061 0.0033 'International Tables Vol C Tables 4.2.6.8 and 6.1.1.4'
Y Y -2.7962 3.5667 'International Tables Vol C Tables 4.2.6.8 and 6.1.1.4'
O O 0.0106 0.0060 'International Tables Vol C Tables 4.2.6.8 and 6.1.1.4'

loop_
_geom_angle_atom_site_label_1
_geom_angle_atom_site_label_2
_geom_angle_atom_site_label_3
_geom_angle
_geom_angle_site_symmetry_3
N1 Y1 N2 69.5(3) .
N1 Y1 O2 78.4(2) .
N2 Y1 O2 112.3(2) .
N1 Y1 O1 77.9(2) .
N2 Y1 O1 106.5(2) .
O2 Y1 O1 122.9(2) .
N1 Y1 N32 130.1(3) .
N2 Y1 N32 160.1(3) .
O2 Y1 N32 79.1(2) .
O1 Y1 N32 78.0(2) .
N1 Y1 N12 136.8(3) .
N2 Y1 N12 88.6(3) .
O2 Y1 N12 76.4(2) .
O1 Y1 N12 145.2(2) .
N32 Y1 N12 78.1(3) .
N1 Y1 N22 136.0(3) .
N2 Y1 N22 85.2(3) .
O2 Y1 N22 145.5(2) .
O1 Y1 N22 75.7(2) .
N32 Y1 N22 77.1(3) .
N12 Y1 N22 74.5(2) .
C111 O1 C114 107.2(7) .
C111 O1 Y1 125.1(6) .
C114 O1 Y1 127.3(6) .
C214 O2 C211 105.4(7) .
C214 O2 Y1 127.1(6) .
C211 O2 Y1 126.7(5) .
C1 N1 C5 115.3(8) .
C1 N1 Y1 124.5(7) .
C5 N1 Y1 119.9(6) .
C10 N2 C6 116.4(9) .
C10 N2 Y1 125.5(7) .
C6 N2 Y1 118.0(7) .
C15 N11 N12 110.0(8) .
C15 N11 B1 128.1(8) .
N12 N11 B1 121.5(8) .
C13 N12 N11 105.7(7) .
C13 N12 Y1 133.1(6) .
N11 N12 Y1 120.0(6) .
C25 N21 N22 110.3(8) .
C25 N21 B1 128.3(9) .
N22 N21 B1 121.3(8) .
C23 N22 N21 104.6(8) .
C23 N22 Y1 133.4(6) .
N21 N22 Y1 120.5(6) .
C35 N31 N32 110.0(8) .
C35 N31 B1 129.0(9) .
N32 N31 B1 121.0(8) .
C33 N32 N31 105.2(8) .
C33 N32 Y1 132.6(7) .
N31 N32 Y1 121.0(6) .
C2 C1 N1 127.4(10) .
C1 C2 C3 115.3(10) .
C4 C3 C2 122.7(10) .
C3 C4 C5 119.3(11) .
C6 C5 N1 114.8(9) .
C6 C5 C4 125.2(11) .
N1 C5 C4 119.9(10) .
C5 C6 C7 126.0(11) .
C5 C6 N2 117.1(10) .
C7 C6 N2 116.9(10) .
C8 C7 C6 122.4(11) .
C7 C8 C9 120.6(12) .
C10 C9 C8 116.5(11) .
C9 C10 N2 126.9(11) .
N12 C13 C14 110.5(9) .
N12 C13 C17 121.7(9) .
C14 C13 C17 127.7(10) .
C15 C14 C13 104.9(9) .
N11 C15 C14 108.8(9) .
N11 C15 C16 124.0(9) .
C14 C15 C16 127.2(10) .
N22 C23 C24 110.2(10) .
N22 C23 C27 121.5(9) .
C24 C23 C27 128.3(11) .
C25 C24 C23 107.1(10) .
C24 C25 N21 107.8(9) .
C24 C25 C26 131.6(10) .
N21 C25 C26 120.6(10) .
N32 C33 C34 109.9(9) .
N32 C33 C37 120.2(9) .
C34 C33 C37 129.8(10) .
C35 C34 C33 105.7(10) .
N31 C35 C34 109.1(9) .
N31 C35 C36 122.8(11) .
C34 C35 C36 128.1(11) .
O1 C111 C112 107.3(9) .
C111 C112 C113 105.7(10) .
C114 C113 C112 106.9(10) .
C113 C114 O1 106.5(9) .
C212 C211 O2 106.2(9) .
C211 C212 C213 107.6(11) .
C214 C213 C212 108.4(11) .
C213 C214 O2 109.0(10) .
N11 B1 N31 111.4(8) .
N11 B1 N21 108.6(8) .
N31 B1 N21 110.2(8) .
C2S C1S C3S 136(3) .
C4S C2S C1S 132(6) .
C4S C2S C3S 109(5) 2_675
C1S C2S C3S 118(3) 2_675
C1S C3S C2S 106(3) 2_675

loop_
_geom_bond_atom_site_label_1
_geom_bond_atom_site_label_2
_geom_bond_distance
_geom_bond_site_symmetry_2
Y1 N1 2.279(7) .
Y1 N2 2.284(8) .
Y1 O2 2.430(6) .
Y1 O1 2.438(6) .
Y1 N32 2.460(8) .
Y1 N12 2.472(8) .
Y1 N22 2.488(8) .
O1 C111 1.453(11) .
O1 C114 1.457(10) .
O2 C214 1.445(10) .
O2 C211 1.448(10) .
N1 C1 1.366(11) .
N1 C5 1.423(12) .
N2 C10 1.380(11) .
N2 C6 1.435(11) .
N11 C15 1.334(10) .
N11 N12 1.374(8) .
N11 B1 1.534(12) .
N12 C13 1.341(11) .
N21 C25 1.358(11) .
N21 N22 1.369(9) .
N21 B1 1.551(13) .
N22 C23 1.367(11) .
N31 C35 1.339(11) .
N31 N32 1.381(9) .
N31 B1 1.538(13) .
N32 C33 1.362(11) .
C1 C2 1.355(11) .
C2 C3 1.419(13) .
C3 C4 1.336(13) .
C4 C5 1.433(12) .
C5 C6 1.351(13) .
C6 C7 1.435(13) .
C7 C8 1.329(14) .
C8 C9 1.428(14) .
C9 C10 1.332(13) .
C13 C14 1.394(12) .
C13 C17 1.503(11) .
C14 C15 1.374(11) .
C15 C16 1.520(11) .
C23 C24 1.370(12) .
C23 C27 1.472(12) .
C24 C25 1.346(13) .
C25 C26 1.508(13) .
C33 C34 1.395(12) .
C33 C37 1.514(12) .
C34 C35 1.362(13) .
C35 C36 1.480(12) .
C111 C112 1.483(13) .
C112 C113 1.500(14) .
C113 C114 1.440(13) .
C211 C212 1.434(12) .
C212 C213 1.436(14) .
C213 C214 1.365(14) .
C1S C2S 1.41(3) .
C1S C3S 1.44(3) .
C2S C4S 1.06(5) .
C2S C3S 1.52(3) 2_675
C3S C2S 1.52(3) 2_675
